data_7028009
loop_
_publ_author_name
'Fong, Tina P.'
'Lough, Alan J.'
'Morris, Robert H.'
'Mezzetti, Antonio'
'Rocchini, Eliana'
'Rigo, Pierluigi'

_publ_section_title
;
 Turning dihydrogen gas into a strong acid. Formation and reactions of the
 very acidic ruthenium dihydrogen complexes
 trans-[Ru(H2)(CNH){PPh2(CH2)nPPh2}2][O3SCF3]2 (n&#x2005;=&#x2005;2 or
 3)&#x200A;
;
_journal_issue 13
_journal_name_full 'Journal of the Chemical Society, Dalton Transactions'
_journal_page_first 2111
_journal_paper_doi 10.1039/a803256d
_journal_year 1998
_chemical_formula_sum 'C55 H49 F6 N O6 P4 Ru S2'
_chemical_formula_weight 1223.02
_space_group_IT_number 14
_symmetry_space_group_name_Hall '-P 2ybc'
_symmetry_space_group_name_H-M 'P 1 21/c 1'
_atom_sites_solution_hydrogens geom
_atom_sites_solution_primary direct
_atom_sites_solution_secondary difmap
_audit_creation_method SHELXL
_cell_angle_alpha 90.00
_cell_angle_beta 93.210(8)
_cell_angle_gamma 90.00
_cell_formula_units_Z 4
_cell_length_a 9.8064(12)
_cell_length_b 22.121(2)
_cell_length_c 25.213(3)
_cell_measurement_temperature 173(2)
_cell_volume 5460.8(11)
_computing_structure_refinement 'SHELXL-93 (Sheldrick, 1993)'
_computing_structure_solution 'SHELXS-86 (Sheldrick, 1990)'
_diffrn_ambient_temperature 173(2)
_diffrn_radiation_monochromator graphite
_diffrn_radiation_source 'fine-focus sealed tube'
_diffrn_radiation_type MoK\a
_diffrn_radiation_wavelength 0.71073
_diffrn_reflns_av_R_equivalents 0.0281
_diffrn_reflns_av_sigmaI/netI 0.0647
_diffrn_reflns_limit_h_max 0
_diffrn_reflns_limit_h_min -12
_diffrn_reflns_limit_k_max 0
_diffrn_reflns_limit_k_min -21
_diffrn_reflns_limit_l_max 32
_diffrn_reflns_limit_l_min -32
_diffrn_reflns_number 11354
_diffrn_reflns_theta_max 27.00
_diffrn_reflns_theta_min 2.56
_exptl_absorpt_coefficient_mu 0.552
_exptl_crystal_density_diffrn 1.488
_exptl_crystal_F_000 2496
_refine_diff_density_max 0.811
_refine_diff_density_min -0.598
_refine_diff_density_rms 0.071
_refine_ls_extinction_method none
_refine_ls_goodness_of_fit_all 0.952
_refine_ls_goodness_of_fit_obs 1.061
_refine_ls_matrix_type full
_refine_ls_number_parameters 680
_refine_ls_number_reflns 10773
_refine_ls_number_restraints 0
_refine_ls_restrained_S_all 0.954
_refine_ls_restrained_S_obs 1.061
_refine_ls_R_factor_all 0.0566
_refine_ls_R_factor_obs 0.0366
_refine_ls_shift/esd_max -0.003
_refine_ls_shift/esd_mean 0.000
_refine_ls_structure_factor_coef Fsqd
_refine_ls_weighting_details 'w=1/[\s^2^(Fo^2^)+(0.0412P)^2^+0.0000P] where P=(Fo^2^+2Fc^2^)/3'
_refine_ls_weighting_scheme calc
_refine_ls_wR_factor_all 0.0915
_refine_ls_wR_factor_obs 0.0863
_reflns_number_observed 7908
_reflns_number_total 10774
_reflns_observed_criterion >2sigma(I)
_cod_data_source_file D803256sup1.cif
_cod_data_source_block s9724a
_cod_depositor_comments
;
 Removing duplicate rows from the ATOM_TYPE loop.

 Antanas Vaitkus,
 2018-08-07

The following automatic conversions were performed:

'_refine_ls_weighting_scheme' value 'calc
w=1/[\s^2^(Fo^2^)+(0.0412P)^2^+0.0000P] where P=(Fo^2^+2Fc^2^)/3' was
changed to 'calc'. New tag '_refine_ls_weighting_details' was
created. The value of the new tag was set to
'w=1/[\s^2^(Fo^2^)+(0.0412P)^2^+0.0000P] where P=(Fo^2^+2Fc^2^)/3'.

Automatic conversion script
Id: cif_fix_values 3143 2015-03-26 13:38:13Z robertas 
;
_cod_original_cell_volume 5460.6(11)
_cod_database_code 7028009

loop_
_symmetry_equiv_pos_as_xyz
'x, y, z'
'-x, y+1/2, -z+1/2'
'-x, -y, -z'
'x, -y-1/2, z-1/2'

loop_
_atom_site_aniso_label
_atom_site_aniso_U_11
_atom_site_aniso_U_22
_atom_site_aniso_U_33
_atom_site_aniso_U_23
_atom_site_aniso_U_13
_atom_site_aniso_U_12
Ru1 0.01494(10) 0.01484(13) 0.01950(10) 0.00153(9) -0.00094(7) -0.00073(9)
P1 0.0178(3) 0.0212(4) 0.0204(3) 0.0018(3) -0.0023(3) -0.0029(3)
P2 0.0183(3) 0.0173(4) 0.0229(4) 0.0016(3) -0.0010(3) 0.0010(3)
P3 0.0199(4) 0.0190(4) 0.0237(4) 0.0004(3) 0.0011(3) 0.0014(3)
P4 0.0173(3) 0.0191(4) 0.0249(4) -0.0009(3) -0.0040(3) 0.0000(3)
N1 0.0258(14) 0.028(2) 0.041(2) 0.0081(13) 0.0068(12) -0.0038(12)
C1 0.0161(13) 0.029(2) 0.0236(14) 0.0029(11) -0.0031(11) -0.0032(12)
C2 0.0184(14) 0.029(2) 0.0294(15) 0.0023(12) -0.0044(12) 0.0034(12)
C3 0.0176(14) 0.029(2) 0.030(2) 0.0000(12) -0.0010(12) 0.0031(12)
C4 0.0191(14) 0.027(2) 0.0306(15) -0.0019(12) -0.0018(12) -0.0007(12)
C5 0.0175(13) 0.021(2) 0.0254(14) -0.0002(12) -0.0001(11) 0.0020(12)
C6 0.024(2) 0.031(2) 0.043(2) 0.0064(14) -0.0050(14) -0.0048(14)
S1 0.0219(4) 0.0237(4) 0.0293(4) 0.0066(3) 0.0002(3) -0.0029(3)
O1 0.0223(10) 0.0194(11) 0.0316(11) 0.0050(8) 0.0042(8) -0.0027(8)
O2 0.0329(12) 0.0367(14) 0.0339(12) 0.0136(10) -0.0023(10) -0.0080(10)
O3 0.0267(11) 0.0311(13) 0.0384(12) 0.0021(9) 0.0025(9) 0.0040(9)
F1 0.0348(11) 0.0455(13) 0.0574(13) 0.0104(10) 0.0059(9) -0.0184(9)
F2 0.0406(11) 0.0222(11) 0.0716(14) 0.0034(9) -0.0025(10) 0.0017(9)
F3 0.0332(10) 0.0382(11) 0.0416(11) 0.0002(8) -0.0073(8) -0.0082(9)
C11 0.026(2) 0.024(2) 0.0251(15) -0.0034(12) 0.0019(12) -0.0064(13)
C12 0.074(3) 0.038(2) 0.036(2) 0.000(2) -0.017(2) -0.019(2)
C13 0.115(4) 0.054(3) 0.039(2) -0.006(2) -0.025(2) -0.034(3)
C14 0.070(3) 0.041(2) 0.051(2) -0.019(2) 0.011(2) -0.024(2)
C15 0.044(2) 0.027(2) 0.059(2) -0.006(2) 0.009(2) -0.006(2)
C16 0.031(2) 0.031(2) 0.040(2) -0.0047(14) -0.0010(14) -0.0031(14)
C21 0.027(2) 0.023(2) 0.0212(14) 0.0011(11) -0.0022(12) -0.0043(12)
C22 0.031(2) 0.040(2) 0.027(2) 0.0062(13) 0.0019(13) 0.0044(15)
C23 0.044(2) 0.052(2) 0.033(2) 0.016(2) 0.000(2) 0.014(2)
C24 0.053(2) 0.049(2) 0.032(2) 0.018(2) 0.007(2) 0.001(2)
C25 0.034(2) 0.054(2) 0.035(2) 0.013(2) 0.0099(15) 0.000(2)
C26 0.030(2) 0.035(2) 0.028(2) 0.0077(13) 0.0002(13) 0.0015(14)
C31 0.029(2) 0.019(2) 0.0235(14) -0.0030(11) 0.0051(12) -0.0022(12)
C32 0.032(2) 0.034(2) 0.028(2) -0.0006(13) -0.0018(13) 0.0011(14)
C33 0.054(2) 0.041(2) 0.032(2) 0.0063(15) 0.001(2) -0.005(2)
C34 0.058(2) 0.053(2) 0.030(2) -0.007(2) 0.017(2) -0.004(2)
C35 0.041(2) 0.039(2) 0.043(2) -0.010(2) 0.013(2) 0.003(2)
C36 0.034(2) 0.028(2) 0.036(2) 0.0027(13) 0.0039(14) 0.0043(14)
C41 0.0226(15) 0.016(2) 0.034(2) 0.0035(12) 0.0007(12) 0.0033(12)
C42 0.030(2) 0.024(2) 0.035(2) -0.0016(13) -0.0008(13) 0.0014(13)
C43 0.040(2) 0.024(2) 0.053(2) -0.0055(15) 0.001(2) -0.0043(15)
C44 0.046(2) 0.019(2) 0.065(2) 0.008(2) 0.007(2) -0.006(2)
C45 0.050(2) 0.037(2) 0.044(2) 0.016(2) 0.000(2) -0.002(2)
C46 0.040(2) 0.027(2) 0.036(2) 0.0046(13) -0.0011(15) -0.0032(15)
C51 0.028(2) 0.018(2) 0.0286(15) -0.0022(12) -0.0001(12) 0.0044(12)
C52 0.038(2) 0.025(2) 0.040(2) 0.0003(14) 0.0126(15) 0.0030(14)
C53 0.058(2) 0.026(2) 0.045(2) -0.0026(15) 0.010(2) 0.015(2)
C54 0.056(2) 0.021(2) 0.038(2) 0.0037(14) -0.001(2) 0.004(2)
C55 0.041(2) 0.030(2) 0.034(2) 0.0088(13) 0.0050(15) 0.0009(15)
C56 0.029(2) 0.023(2) 0.029(2) 0.0022(12) -0.0001(13) 0.0035(13)
C61 0.0217(15) 0.026(2) 0.0276(15) 0.0008(12) 0.0046(12) 0.0044(12)
C62 0.039(2) 0.032(2) 0.033(2) -0.0019(13) 0.0046(14) -0.0041(15)
C63 0.053(2) 0.053(3) 0.036(2) -0.011(2) 0.005(2) -0.003(2)
C64 0.053(2) 0.067(3) 0.026(2) 0.001(2) 0.012(2) 0.005(2)
C65 0.037(2) 0.044(2) 0.040(2) 0.009(2) 0.013(2) 0.001(2)
C66 0.0224(15) 0.029(2) 0.035(2) 0.0014(13) 0.0053(13) 0.0038(13)
C71 0.026(2) 0.024(2) 0.0267(15) -0.0002(12) -0.0051(12) 0.0072(13)
C72 0.039(2) 0.038(2) 0.038(2) -0.0048(14) -0.013(2) 0.004(2)
C73 0.049(2) 0.055(3) 0.036(2) -0.004(2) -0.021(2) 0.017(2)
C74 0.059(3) 0.053(3) 0.030(2) 0.011(2) -0.001(2) 0.025(2)
C75 0.047(2) 0.038(2) 0.043(2) 0.012(2) 0.006(2) 0.004(2)
C76 0.028(2) 0.031(2) 0.034(2) 0.0035(13) 0.0010(13) 0.0072(14)
C81 0.0194(14) 0.023(2) 0.032(2) -0.0054(12) -0.0079(12) -0.0005(12)
C82 0.033(2) 0.030(2) 0.036(2) -0.0040(13) -0.0074(14) 0.0027(14)
C83 0.048(2) 0.033(2) 0.041(2) -0.014(2) -0.008(2) 0.006(2)
C84 0.050(2) 0.026(2) 0.059(2) -0.016(2) -0.015(2) 0.000(2)
C85 0.036(2) 0.027(2) 0.063(2) -0.003(2) -0.007(2) -0.010(2)
C86 0.029(2) 0.026(2) 0.046(2) -0.0042(14) -0.0041(14) -0.0055(14)
S1S 0.0268(4) 0.0413(6) 0.0559(5) 0.0212(4) 0.0001(4) -0.0025(4)
O1S 0.064(2) 0.087(2) 0.076(2) 0.026(2) 0.027(2) 0.006(2)
O2S 0.0366(14) 0.056(2) 0.072(2) 0.0310(14) -0.0129(13) 0.0036(13)
O3S 0.0282(13) 0.047(2) 0.072(2) 0.0345(13) 0.0022(12) 0.0008(11)
C6S 0.064(3) 0.063(4) 0.122(5) 0.004(3) -0.038(3) -0.013(3)
F1S 0.223(5) 0.115(3) 0.100(3) -0.039(2) -0.025(3) -0.018(3)
F2S 0.067(2) 0.081(3) 0.387(7) 0.010(3) -0.100(3) -0.025(2)
F3S 0.070(2) 0.048(2) 0.182(3) 0.042(2) 0.018(2) -0.0074(14)

loop_
_atom_site_label
_atom_site_type_symbol
_atom_site_fract_x
_atom_site_fract_y
_atom_site_fract_z
_atom_site_U_iso_or_equiv
_atom_site_thermal_displace_type
_atom_site_occupancy
_atom_site_calc_flag
_atom_site_refinement_flags
Ru1 Ru 1.07841(2) 0.241805(10) 0.897312(8) 0.01650(6) Uani 1 d .
P1 P 0.91673(7) 0.22921(3) 0.82343(3) 0.0199(2) Uani 1 d .
P2 P 0.92049(7) 0.31798(3) 0.92070(3) 0.0196(2) Uani 1 d .
P3 P 1.25003(7) 0.16996(3) 0.87067(3) 0.0209(2) Uani 1 d .
P4 P 1.25809(7) 0.26403(3) 0.96385(3) 0.0206(2) Uani 1 d .
N1 N 1.2134(3) 0.33926(13) 0.83394(11) 0.0314(6) Uani 1 d .
C1 C 0.7514(3) 0.24873(13) 0.84916(11) 0.0232(6) Uani 1 d .
H1A H 0.6830(3) 0.25320(13) 0.81900(11) 0.028 Uiso 1 calc R
H1B H 0.7212(3) 0.21524(13) 0.87177(11) 0.028 Uiso 1 calc R
C2 C 0.7563(3) 0.30697(13) 0.88149(11) 0.0258(6) Uani 1 d .
H2A H 0.6809(3) 0.30658(13) 0.90601(11) 0.031 Uiso 1 calc R
H2B H 0.7413(3) 0.34169(13) 0.85707(11) 0.031 Uiso 1 calc R
C3 C 1.4140(3) 0.18868(14) 0.90733(11) 0.0255(6) Uani 1 d .
H3A H 1.4296(3) 0.15990(14) 0.93713(11) 0.031 Uiso 1 calc R
H3B H 1.4896(3) 0.18383(14) 0.88323(11) 0.031 Uiso 1 calc R
C4 C 1.4160(3) 0.25275(13) 0.92909(11) 0.0256(6) Uani 1 d .
H4A H 1.4209(3) 0.28224(13) 0.89972(11) 0.031 Uiso 1 calc R
H4B H 1.4967(3) 0.25862(13) 0.95396(11) 0.031 Uiso 1 calc R
C5 C 1.1653(3) 0.30141(13) 0.85798(11) 0.0214(6) Uani 1 d .
C6 C 0.7526(3) 0.09036(15) 0.94276(13) 0.0327(7) Uani 1 d .
S1 S 0.83289(7) 0.15885(3) 0.97200(3) 0.0250(2) Uani 1 d .
O1 O 0.9441(2) 0.17153(9) 0.93670(8) 0.0243(4) Uani 1 d .
O2 O 0.8808(2) 0.13978(10) 1.02400(8) 0.0347(5) Uani 1 d .
O3 O 0.7236(2) 0.20187(10) 0.96820(8) 0.0320(5) Uani 1 d .
F1 F 0.6538(2) 0.07210(9) 0.97247(8) 0.0458(5) Uani 1 d .
F2 F 0.8421(2) 0.04568(8) 0.93905(8) 0.0450(5) Uani 1 d .
F3 F 0.6979(2) 0.10147(8) 0.89387(7) 0.0380(4) Uani 1 d .
C11 C 0.8822(3) 0.15519(13) 0.79388(11) 0.0251(6) Uani 1 d .
C12 C 0.8045(4) 0.1499(2) 0.74635(13) 0.0499(10) Uani 1 d .
H12A H 0.7748(4) 0.1852(2) 0.72758(13) 0.060 Uiso 1 calc R
C13 C 0.7703(6) 0.0934(2) 0.7263(2) 0.0708(15) Uani 1 d .
H13A H 0.7160(6) 0.0900(2) 0.6941(2) 0.085 Uiso 1 calc R
C14 C 0.8146(4) 0.0421(2) 0.75282(15) 0.0536(11) Uani 1 d .
H14A H 0.7914(4) 0.0034(2) 0.73871(15) 0.064 Uiso 1 calc R
C15 C 0.8924(4) 0.0467(2) 0.79964(15) 0.0429(9) Uani 1 d .
H15A H 0.9239(4) 0.0114(2) 0.81792(15) 0.051 Uiso 1 calc R
C16 C 0.9244(3) 0.10335(15) 0.81987(13) 0.0341(7) Uani 1 d .
H16A H 0.9769(3) 0.10650(15) 0.85257(13) 0.041 Uiso 1 calc R
C21 C 0.9321(3) 0.27755(13) 0.76487(11) 0.0238(6) Uani 1 d .
C22 C 0.8268(3) 0.31498(15) 0.74561(12) 0.0326(7) Uani 1 d .
H22A H 0.7445(3) 0.31732(15) 0.76370(12) 0.039 Uiso 1 calc R
C23 C 0.8415(4) 0.3489(2) 0.70006(13) 0.0433(9) Uani 1 d .
H23A H 0.7694(4) 0.3746(2) 0.68727(13) 0.052 Uiso 1 calc R
C24 C 0.9599(4) 0.3457(2) 0.67314(13) 0.0445(9) Uani 1 d .
H24A H 0.9694(4) 0.3692(2) 0.64200(13) 0.053 Uiso 1 calc R
C25 C 1.0640(4) 0.3084(2) 0.69163(13) 0.0404(8) Uani 1 d .
H25A H 1.1455(4) 0.3060(2) 0.67310(13) 0.048 Uiso 1 calc R
C26 C 1.0505(3) 0.27427(14) 0.73734(11) 0.0309(7) Uani 1 d .
H26A H 1.1229(3) 0.24852(14) 0.74982(11) 0.037 Uiso 1 calc R
C31 C 0.8659(3) 0.32441(13) 0.98876(11) 0.0236(6) Uani 1 d .
C32 C 0.9266(3) 0.29117(15) 1.03032(12) 0.0316(7) Uani 1 d .
H32A H 1.0035(3) 0.26642(15) 1.02437(12) 0.038 Uiso 1 calc R
C33 C 0.8757(4) 0.2939(2) 1.08064(13) 0.0425(9) Uani 1 d .
H33A H 0.9179(4) 0.2711(2) 1.10895(13) 0.051 Uiso 1 calc R
C34 C 0.7647(4) 0.3295(2) 1.08949(13) 0.0466(9) Uani 1 d .
H34A H 0.7295(4) 0.3307(2) 1.12381(13) 0.056 Uiso 1 calc R
C35 C 0.7037(4) 0.3635(2) 1.04864(13) 0.0406(8) Uani 1 d .
H35A H 0.6273(4) 0.3884(2) 1.05498(13) 0.049 Uiso 1 calc R
C36 C 0.7544(3) 0.36127(14) 0.99855(13) 0.0325(7) Uani 1 d .
H36A H 0.7131(3) 0.38496(14) 0.97062(13) 0.039 Uiso 1 calc R
C41 C 0.9650(3) 0.39614(13) 0.90509(11) 0.0242(6) Uani 1 d .
C42 C 1.0212(3) 0.43463(14) 0.94403(12) 0.0300(7) Uani 1 d .
H42A H 1.0352(3) 0.42062(14) 0.97954(12) 0.036 Uiso 1 calc R
C43 C 1.0572(4) 0.49359(15) 0.93135(14) 0.0390(8) Uani 1 d .
H43A H 1.0956(4) 0.51955(15) 0.95824(14) 0.047 Uiso 1 calc R
C44 C 1.0374(4) 0.5144(2) 0.88008(15) 0.0431(9) Uani 1 d .
H44A H 1.0606(4) 0.5549(2) 0.87160(15) 0.052 Uiso 1 calc R
C45 C 0.9832(4) 0.4760(2) 0.84084(14) 0.0437(9) Uani 1 d .
H45A H 0.9705(4) 0.4900(2) 0.80530(14) 0.052 Uiso 1 calc R
C46 C 0.9481(3) 0.41794(15) 0.85300(12) 0.0343(8) Uani 1 d .
H46A H 0.9116(3) 0.39206(15) 0.82569(12) 0.041 Uiso 1 calc R
C51 C 1.2486(3) 0.08840(13) 0.88247(11) 0.0249(6) Uani 1 d .
C52 C 1.3443(3) 0.05170(14) 0.85893(13) 0.0341(8) Uani 1 d .
H52A H 1.4048(3) 0.06889(14) 0.83494(13) 0.041 Uiso 1 calc R
C53 C 1.3517(4) -0.0092(2) 0.87025(14) 0.0430(9) Uani 1 d .
H53A H 1.4171(4) -0.0338(2) 0.85406(14) 0.052 Uiso 1 calc R
C54 C 1.2640(4) -0.03466(15) 0.90518(12) 0.0384(8) Uani 1 d .
H54A H 1.2681(4) -0.07674(15) 0.91262(12) 0.046 Uiso 1 calc R
C55 C 1.1705(4) 0.00144(15) 0.92914(12) 0.0351(8) Uani 1 d .
H55A H 1.1106(4) -0.01590(15) 0.95330(12) 0.042 Uiso 1 calc R
C56 C 1.1632(3) 0.06249(14) 0.91826(11) 0.0273(7) Uani 1 d .
H56A H 1.0994(3) 0.08700(14) 0.93538(11) 0.033 Uiso 1 calc R
C61 C 1.2927(3) 0.17540(13) 0.80093(11) 0.0249(6) Uani 1 d .
C62 C 1.2330(3) 0.13590(15) 0.76287(12) 0.0345(7) Uani 1 d .
H62A H 1.1724(3) 0.10522(15) 0.77339(12) 0.041 Uiso 1 calc R
C63 C 1.2622(4) 0.1414(2) 0.70996(14) 0.0472(9) Uani 1 d .
H63A H 1.2221(4) 0.1144(2) 0.68432(14) 0.057 Uiso 1 calc R
C64 C 1.3495(4) 0.1863(2) 0.69447(13) 0.0481(10) Uani 1 d .
H64A H 1.3689(4) 0.1901(2) 0.65813(13) 0.058 Uiso 1 calc R
C65 C 1.4087(4) 0.2257(2) 0.73154(13) 0.0401(8) Uani 1 d .
H65A H 1.4685(4) 0.2566(2) 0.72072(13) 0.048 Uiso 1 calc R
C66 C 1.3805(3) 0.21993(14) 0.78472(12) 0.0288(7) Uani 1 d .
H66A H 1.4219(3) 0.24683(14) 0.81021(12) 0.035 Uiso 1 calc R
C71 C 1.2924(3) 0.21528(14) 1.02171(11) 0.0258(6) Uani 1 d .
C72 C 1.4115(4) 0.2227(2) 1.05435(13) 0.0386(8) Uani 1 d .
H72A H 1.4721(4) 0.2551(2) 1.04805(13) 0.046 Uiso 1 calc R
C73 C 1.4414(4) 0.1829(2) 1.09572(13) 0.0476(10) Uani 1 d .
H73A H 1.5224(4) 0.1879(2) 1.11776(13) 0.057 Uiso 1 calc R
C74 C 1.3525(4) 0.1356(2) 1.10496(13) 0.0476(10) Uani 1 d .
H74A H 1.3727(4) 0.1083(2) 1.13343(13) 0.057 Uiso 1 calc R
C75 C 1.2359(4) 0.1281(2) 1.07323(14) 0.0423(9) Uani 1 d .
H75A H 1.1754(4) 0.0957(2) 1.07969(14) 0.051 Uiso 1 calc R
C76 C 1.2060(3) 0.16787(14) 1.03160(12) 0.0307(7) Uani 1 d .
H76A H 1.1251(3) 0.16237(14) 1.00963(12) 0.037 Uiso 1 calc R
C81 C 1.2837(3) 0.34048(13) 0.99088(11) 0.0252(6) Uani 1 d .
C82 C 1.2469(3) 0.35475(15) 1.04178(12) 0.0332(7) Uani 1 d .
H82A H 1.2071(3) 0.32468(15) 1.06294(12) 0.040 Uiso 1 calc R
C83 C 1.2678(4) 0.4129(2) 1.06209(14) 0.0411(9) Uani 1 d .
H83A H 1.2418(4) 0.4224(2) 1.09686(14) 0.049 Uiso 1 calc R
C84 C 1.3261(4) 0.4566(2) 1.03165(15) 0.0459(9) Uani 1 d .
H84A H 1.3405(4) 0.4961(2) 1.04557(15) 0.055 Uiso 1 calc R
C85 C 1.3638(4) 0.4432(2) 0.98103(15) 0.0425(9) Uani 1 d .
H85A H 1.4040(4) 0.4735(2) 0.96024(15) 0.051 Uiso 1 calc R
C86 C 1.3429(3) 0.38534(14) 0.96041(13) 0.0336(7) Uani 1 d .
H86A H 1.3689(3) 0.37627(14) 0.92555(13) 0.040 Uiso 1 calc R
S1S S 1.47780(9) 0.40001(4) 0.77076(4) 0.0414(2) Uani 1 d .
O1S O 1.5370(3) 0.39257(15) 0.72074(12) 0.0748(9) Uani 1 d .
O2S O 1.5215(3) 0.35790(12) 0.81077(11) 0.0557(7) Uani 1 d .
O3S O 1.3321(2) 0.40935(11) 0.76683(10) 0.0494(7) Uani 1 d .
C6S C 1.5422(5) 0.4723(2) 0.7942(3) 0.084(2) Uani 1 d .
F1S F 1.4888(6) 0.4864(2) 0.8392(2) 0.147(2) Uani 1 d .
F2S F 1.6756(3) 0.4707(2) 0.8015(2) 0.183(2) Uani 1 d .
F3S F 1.5119(3) 0.51620(12) 0.76087(14) 0.0997(11) Uani 1 d .
H1N H 1.2415(49) 0.3622(21) 0.8149(17) 0.078(17) Uiso 1 d .

loop_
_atom_type_symbol
_atom_type_description
_atom_type_scat_dispersion_real
_atom_type_scat_dispersion_imag
_atom_type_scat_source
C C 0.0033 0.0016 'International Tables Vol C Tables 4.2.6.8 and 6.1.1.4'
H H 0.0000 0.0000 'International Tables Vol C Tables 4.2.6.8 and 6.1.1.4'
N N 0.0061 0.0033 'International Tables Vol C Tables 4.2.6.8 and 6.1.1.4'
O O 0.0106 0.0060 'International Tables Vol C Tables 4.2.6.8 and 6.1.1.4'
F F 0.0171 0.0103 'International Tables Vol C Tables 4.2.6.8 and 6.1.1.4'
P P 0.1023 0.0942 'International Tables Vol C Tables 4.2.6.8 and 6.1.1.4'
S S 0.1246 0.1234 'International Tables Vol C Tables 4.2.6.8 and 6.1.1.4'
Ru Ru -1.2594 0.8363 'International Tables Vol C Tables 4.2.6.8 and 6.1.1.4'

loop_
_geom_angle_atom_site_label_1
_geom_angle_atom_site_label_2
_geom_angle_atom_site_label_3
_geom_angle
C5 Ru1 O1 171.33(10)
C5 Ru1 P2 87.40(9)
O1 Ru1 P2 88.58(5)
C5 Ru1 P1 88.34(8)
O1 Ru1 P1 83.50(5)
P2 Ru1 P1 82.16(3)
C5 Ru1 P4 83.64(8)
O1 Ru1 P4 104.55(5)
P2 Ru1 P4 98.23(3)
P1 Ru1 P4 171.94(3)
C5 Ru1 P3 88.38(9)
O1 Ru1 P3 95.71(5)
P2 Ru1 P3 175.71(3)
P1 Ru1 P3 98.46(3)
P4 Ru1 P3 80.55(3)
C11 P1 C1 102.02(13)
C11 P1 C21 102.49(13)
C1 P1 C21 105.17(13)
C11 P1 Ru1 121.50(10)
C1 P1 Ru1 104.95(9)
C21 P1 Ru1 118.52(9)
C41 P2 C31 102.34(13)
C41 P2 C2 102.66(13)
C31 P2 C2 102.63(14)
C41 P2 Ru1 116.61(10)
C31 P2 Ru1 120.97(10)
C2 P2 Ru1 109.35(10)
C51 P3 C61 103.00(13)
C51 P3 C3 98.82(14)
C61 P3 C3 103.00(13)
C51 P3 Ru1 125.94(10)
C61 P3 Ru1 114.82(9)
C3 P3 Ru1 108.04(10)
C71 P4 C81 103.39(13)
C71 P4 C4 100.25(13)
C81 P4 C4 101.56(13)
C71 P4 Ru1 121.89(10)
C81 P4 Ru1 121.68(9)
C4 P4 Ru1 104.04(9)
H1N N1 C5 172.6(36)
H1N N1 O3S 6.4(37)
C5 N1 O3S 169.4(3)
C2 C1 P1 112.7(2)
C1 C2 P2 113.3(2)
C4 C3 P3 112.4(2)
C3 C4 P4 107.7(2)
N1 C5 Ru1 177.1(3)
F1 C6 F2 108.7(3)
F1 C6 F3 108.0(2)
F2 C6 F3 107.7(3)
F1 C6 S1 109.6(2)
F2 C6 S1 111.7(2)
F3 C6 S1 110.9(2)
O2 S1 O3 117.59(14)
O2 S1 O1 113.16(13)
O3 S1 O1 114.19(12)
O2 S1 C6 103.60(14)
O3 S1 C6 102.59(14)
O1 S1 C6 103.25(14)
S1 O1 Ru1 148.37(12)
C16 C11 C12 118.6(3)
C16 C11 P1 120.7(2)
C12 C11 P1 120.6(3)
C13 C12 C11 120.1(4)
C14 C13 C12 120.4(4)
C15 C14 C13 120.0(3)
C14 C15 C16 119.3(4)
C11 C16 C15 121.6(3)
C26 C21 C22 118.9(3)
C26 C21 P1 118.7(2)
C22 C21 P1 122.4(2)
C23 C22 C21 120.1(3)
C24 C23 C22 120.7(3)
C25 C24 C23 119.6(3)
C24 C25 C26 120.3(3)
C21 C26 C25 120.5(3)
C32 C31 C36 118.9(3)
C32 C31 P2 122.1(2)
C36 C31 P2 118.9(2)
C31 C32 C33 120.3(3)
C34 C33 C32 120.1(3)
C33 C34 C35 120.3(3)
C36 C35 C34 119.8(3)
C35 C36 C31 120.5(3)
C42 C41 C46 118.2(3)
C42 C41 P2 121.1(2)
C46 C41 P2 120.6(2)
C41 C42 C43 120.5(3)
C44 C43 C42 120.3(3)
C43 C44 C45 119.5(3)
C46 C45 C44 120.4(3)
C45 C46 C41 121.0(3)
C56 C51 C52 118.7(3)
C56 C51 P3 121.6(2)
C52 C51 P3 119.5(2)
C53 C52 C51 120.6(3)
C52 C53 C54 120.1(3)
C55 C54 C53 119.7(3)
C56 C55 C54 120.5(3)
C55 C56 C51 120.5(3)
C66 C61 C62 119.0(3)
C66 C61 P3 120.6(2)
C62 C61 P3 120.4(2)
C63 C62 C61 120.2(3)
C64 C63 C62 120.0(3)
C65 C64 C63 120.4(3)
C64 C65 C66 119.7(3)
C61 C66 C65 120.7(3)
C76 C71 C72 118.9(3)
C76 C71 P4 120.3(2)
C72 C71 P4 120.6(3)
C73 C72 C71 120.2(3)
C72 C73 C74 119.8(3)
C75 C74 C73 120.3(3)
C74 C75 C76 119.9(4)
C71 C76 C75 120.9(3)
C82 C81 C86 118.9(3)
C82 C81 P4 121.0(2)
C86 C81 P4 120.1(2)
C81 C82 C83 120.5(3)
C84 C83 C82 119.9(3)
C83 C84 C85 120.4(3)
C84 C85 C86 120.1(3)
C85 C86 C81 120.2(3)
O2S S1S O1S 115.5(2)
O2S S1S O3S 113.6(2)
O1S S1S O3S 114.0(2)
O2S S1S C6S 105.2(2)
O1S S1S C6S 103.8(3)
O3S S1S C6S 102.9(2)
S1S O3S H1N 112.5(15)
S1S O3S N1 110.23(13)
H1N O3S N1 2.6(15)
F3S C6S F2S 107.4(5)
F3S C6S F1S 106.9(5)
F2S C6S F1S 109.0(6)
F3S C6S S1S 112.7(4)
F2S C6S S1S 110.6(4)
F1S C6S S1S 110.1(4)
N1 H1N O3S 171.0(51)

loop_
_geom_bond_atom_site_label_1
_geom_bond_atom_site_label_2
_geom_bond_distance
Ru1 C5 1.882(3)
Ru1 O1 2.299(2)
Ru1 P2 2.3848(8)
Ru1 P1 2.3938(7)
Ru1 P4 2.4144(8)
Ru1 P3 2.4364(8)
P1 C11 1.823(3)
P1 C1 1.832(3)
P1 C21 1.836(3)
P2 C41 1.832(3)
P2 C31 1.832(3)
P2 C2 1.857(3)
P3 C51 1.829(3)
P3 C61 1.834(3)
P3 C3 1.856(3)
P4 C71 1.830(3)
P4 C81 1.835(3)
P4 C4 1.839(3)
N1 H1N 0.76(4)
N1 C5 1.150(4)
N1 O3S 2.616(4)
C1 C2 1.524(4)
C3 C4 1.520(4)
C6 F1 1.320(4)
C6 F2 1.329(4)
C6 F3 1.339(3)
C6 S1 1.842(3)
S1 O2 1.432(2)
S1 O3 1.433(2)
S1 O1 1.472(2)
C11 C16 1.373(4)
C11 C12 1.388(4)
C12 C13 1.382(5)
C13 C14 1.376(6)
C14 C15 1.373(5)
C15 C16 1.382(5)
C21 C26 1.388(4)
C21 C22 1.390(4)
C22 C23 1.386(4)
C23 C24 1.379(5)
C24 C25 1.373(5)
C25 C26 1.391(4)
C31 C32 1.387(4)
C31 C36 1.397(4)
C32 C33 1.391(4)
C33 C34 1.372(5)
C34 C35 1.384(5)
C35 C36 1.384(4)
C41 C42 1.390(4)
C41 C46 1.400(4)
C42 C43 1.393(5)
C43 C44 1.376(5)
C44 C45 1.388(5)
C45 C46 1.368(5)
C51 C56 1.388(4)
C51 C52 1.398(4)
C52 C53 1.379(5)
C53 C54 1.385(5)
C54 C55 1.380(5)
C55 C56 1.379(4)
C61 C66 1.385(4)
C61 C62 1.401(4)
C62 C63 1.385(4)
C63 C64 1.382(5)
C64 C65 1.381(5)
C65 C66 1.390(4)
C71 C76 1.379(4)
C71 C72 1.401(4)
C72 C73 1.383(5)
C73 C74 1.390(6)
C74 C75 1.368(5)
C75 C76 1.388(4)
C81 C82 1.389(4)
C81 C86 1.400(4)
C82 C83 1.396(5)
C83 C84 1.377(5)
C84 C85 1.380(5)
C85 C86 1.391(5)
S1S O2S 1.421(2)
S1S O1S 1.427(3)
S1S O3S 1.442(2)
S1S C6S 1.806(5)
O3S H1N 1.86(4)
C6S F3S 1.307(6)
C6S F2S 1.311(6)
C6S F1S 1.315(7)
